data_4316809
loop_
_publ_author_name
'Eva G\'omez'
'Miguel \'Angel Huertos'
'Julio P\'erez'
'Luc\'ia Riera'
'Amador Men\'endez-Vel\'azquez'

_publ_contact_author
;    LUCIA RIERA
     Instituto de Ciencia de Materiales de Aragon (ICMA) 
     Universidad de Zaragoza-CSIC
     C/ Pedro Cerbuva, 12
     50009 Zaragoza  
     SPAIN
;
_publ_contact_author_email riera@unizar.es
_publ_contact_author_fax +34-85-103446
_publ_contact_author_phone +34-85-102985
_publ_section_title
;
 Organometallic Complexes with Terminal Imidazolato Ligands and Their Use
 as Metalloligands
;
_journal_name_full 'Inorganic Chemistry'
_journal_page_first 9527
_journal_page_last 9534
_journal_paper_doi 10.1021/ic1012395
_journal_volume 49
_journal_year 2010
_chemical_formula_sum 'C17 H12 F3 N4 O6 Re S'
_chemical_formula_weight 643.57
_chemical_name_systematic
;
 ?
;
_space_group_IT_number 14
_symmetry_cell_setting monoclinic
_symmetry_space_group_name_Hall '-P 2ybc'
_symmetry_space_group_name_H-M 'P 1 21/c 1'
_atom_sites_solution_hydrogens geom
_atom_sites_solution_primary direct
_atom_sites_solution_secondary difmap
_audit_creation_method SHELXL-97
_cell_angle_alpha 90.00
_cell_angle_beta 102.2330(10)
_cell_angle_gamma 90.00
_cell_formula_units_Z 4
_cell_length_a 11.86078(12)
_cell_length_b 6.81820(10)
_cell_length_c 25.4623(3)
_cell_measurement_reflns_used 5821
_cell_measurement_temperature 150(2)
_cell_measurement_theta_max 3.5485
_cell_measurement_theta_min 73.6176
_cell_volume 2012.36(4)
_computing_structure_refinement 'SHELXL-97 (Sheldrick, 1997)'
_diffrn_ambient_temperature 150(2)
_diffrn_measured_fraction_theta_full 1.139
_diffrn_measured_fraction_theta_max 1.139
_diffrn_radiation_monochromator graphite
_diffrn_radiation_source 'Enhance (Cu) X-ray Source'
_diffrn_radiation_type CuK\a
_diffrn_radiation_wavelength 1.54184
_diffrn_reflns_av_R_equivalents 0.0330
_diffrn_reflns_av_sigmaI/netI 0.0542
_diffrn_reflns_limit_h_max 13
_diffrn_reflns_limit_h_min -14
_diffrn_reflns_limit_k_max 8
_diffrn_reflns_limit_k_min -7
_diffrn_reflns_limit_l_max 30
_diffrn_reflns_limit_l_min -31
_diffrn_reflns_number 9474
_diffrn_reflns_theta_full 73.93
_diffrn_reflns_theta_max 73.6176
_diffrn_reflns_theta_min 3.5485
_exptl_absorpt_coefficient_mu 13.460
_exptl_absorpt_correction_T_max 0.764
_exptl_absorpt_correction_T_min 0.46024
_exptl_absorpt_correction_type multi-scan
_exptl_absorpt_process_details
;
CrysAlis RED, Oxford Diffraction Ltd.,
Version 1.171.32.5 (release 08-05-2007 CrysAlis171 .NET)
(compiled May  8 2007,13:10:02)
Empirical absorption correction using spherical harmonics,
 implemented in SCALE3 ABSPACK scaling algorithm.
;
_exptl_crystal_colour yellow
_exptl_crystal_density_diffrn 2.124
_exptl_crystal_density_method 'not measured'
_exptl_crystal_description prism
_exptl_crystal_F_000 1232
_exptl_crystal_size_max 0.100
_exptl_crystal_size_mid 0.030
_exptl_crystal_size_min 0.020
_refine_diff_density_max 0.936
_refine_diff_density_min -1.043
_refine_diff_density_rms 0.136
_refine_ls_extinction_method none
_refine_ls_goodness_of_fit_ref 0.929
_refine_ls_hydrogen_treatment mixed
_refine_ls_matrix_type full
_refine_ls_number_parameters 293
_refine_ls_number_reflns 3834
_refine_ls_number_restraints 1
_refine_ls_restrained_S_all 0.929
_refine_ls_R_factor_all 0.0345
_refine_ls_R_factor_gt 0.0260
_refine_ls_shift/su_max 0.129
_refine_ls_shift/su_mean 0.003
_refine_ls_structure_factor_coef Fsqd
_refine_ls_weighting_details 'calc w=1/[\s^2^(Fo^2^)+(0.0468P)^2^+0.0000P] where P=(Fo^2^+2Fc^2^)/3'
_refine_ls_weighting_scheme calc
_refine_ls_wR_factor_gt 0.0626
_refine_ls_wR_factor_ref 0.0646
_reflns_number_gt 3077
_reflns_number_total 3834
_reflns_threshold_expression >2sigma(I)
_cod_data_source_file ic1012395_si_004_1.cif
_cod_data_source_block Compound_1_(MA157)
_cod_database_code 4316809

loop_
_symmetry_equiv_pos_as_xyz
'x, y, z'
'-x, y+1/2, -z+1/2'
'-x, -y, -z'
'x, -y-1/2, z-1/2'

loop_
_atom_site_label
_atom_site_type_symbol
_atom_site_fract_x
_atom_site_fract_y
_atom_site_fract_z
_atom_site_U_iso_or_equiv
_atom_site_adp_type
_atom_site_occupancy
_atom_site_symmetry_multiplicity
_atom_site_calc_flag
_atom_site_refinement_flags
_atom_site_disorder_assembly
_atom_site_disorder_group
Re01 Re 0.724876(14) 0.13001(3) 0.447916(6) 0.01854(7) Uani 1 1 d . . .
S1 S 0.77740(9) 0.31847(17) 0.20319(4) 0.0269(2) Uani 1 1 d . . .
O1 O 0.8879(3) 0.3818(5) 0.23213(13) 0.0360(8) Uani 1 1 d . . .
O3 O 0.7777(3) 0.1333(5) 0.17516(13) 0.0309(7) Uani 1 1 d . . .
F1 F 0.6399(3) 0.4637(6) 0.11798(16) 0.0618(10) Uani 1 1 d . . .
C10 C 0.8420(4) -0.0142(7) 0.49647(16) 0.0242(9) Uani 1 1 d . . .
F2 F 0.8201(3) 0.4760(5) 0.11630(13) 0.0553(9) Uani 1 1 d . . .
O2 O 0.6842(4) 0.3399(7) 0.23031(17) 0.0518(11) Uani 1 1 d . . .
O11 O 0.5585(3) -0.1824(5) 0.47509(15) 0.0370(8) Uani 1 1 d . . .
C2 C 0.5860(4) 0.3174(7) 0.33653(19) 0.0305(10) Uani 1 1 d . . .
H4 H 0.6379 0.2697 0.3169 0.037 Uiso 1 1 calc R . .
F3 F 0.7503(4) 0.6766(5) 0.16587(16) 0.0622(11) Uani 1 1 d . . .
C44 C 0.9786(4) 0.3669(7) 0.36243(16) 0.0253(9) Uani 1 1 d . . .
H13 H 1.0090 0.3214 0.3339 0.030 Uiso 1 1 calc R . .
N5 N 0.7636(3) -0.0115(6) 0.37685(14) 0.0223(7) Uani 1 1 d . . .
N4 N 0.8473(3) 0.3245(5) 0.42132(13) 0.0196(7) Uani 1 1 d . . .
C1 C 0.7443(5) 0.4930(8) 0.1480(2) 0.0381(12) Uani 1 1 d . . .
C50 C 0.7139(4) -0.1752(7) 0.35417(18) 0.0269(9) Uani 1 1 d . . .
H7 H 0.6551 -0.2314 0.3681 0.032 Uiso 1 1 calc R . .
C41 C 0.8833(4) 0.4967(6) 0.44456(17) 0.0233(9) Uani 1 1 d . . .
H16 H 0.8504 0.5428 0.4723 0.028 Uiso 1 1 calc R . .
N1 N 0.5934(3) 0.2916(6) 0.39067(14) 0.0225(7) Uani 1 1 d . . .
C4 C 0.5031(4) 0.3822(7) 0.40226(18) 0.0266(9) Uani 1 1 d . . .
H5 H 0.4862 0.3868 0.4363 0.032 Uiso 1 1 calc R . .
C5 C 0.4399(3) 0.4658(6) 0.35861(18) 0.0227(8) Uani 1 1 d . . .
H6 H 0.3733 0.5394 0.3572 0.027 Uiso 1 1 calc R . .
C47 C 0.8861(4) -0.0142(7) 0.31356(18) 0.0292(10) Uani 1 1 d . . .
H10 H 0.9459 0.0420 0.3003 0.035 Uiso 1 1 calc R . .
C11 C 0.6177(4) -0.0612(7) 0.46447(18) 0.0294(10) Uani 1 1 d . . .
C49 C 0.7459(4) -0.2642(7) 0.31116(19) 0.0323(10) Uani 1 1 d . . .
H8 H 0.7083 -0.3765 0.2958 0.039 Uiso 1 1 calc R . .
C43 C 1.0166(4) 0.5420(7) 0.38766(19) 0.0295(10) Uani 1 1 d . . .
H14 H 1.0744 0.6138 0.3769 0.035 Uiso 1 1 calc R . .
C42 C 0.9681(4) 0.6082(7) 0.42852(18) 0.0291(9) Uani 1 1 d . . .
H15 H 0.9917 0.7267 0.4454 0.035 Uiso 1 1 calc R . .
C48 C 0.8350(4) -0.1835(7) 0.29111(18) 0.0314(10) Uani 1 1 d . . .
H9 H 0.8599 -0.2432 0.2628 0.038 Uiso 1 1 calc R . .
C46 C 0.8491(3) 0.0727(6) 0.35585(16) 0.0215(8) Uani 1 1 d . . .
C45 C 0.8945(3) 0.2605(6) 0.38037(17) 0.0217(8) Uani 1 1 d . . .
N3 N 0.4893(4) 0.4252(8) 0.3164(2) 0.0531(13) Uani 1 1 d D . .
C12 C 0.7008(4) 0.2894(7) 0.50722(17) 0.0258(9) Uani 1 1 d . . .
O10 O 0.9097(3) -0.1021(5) 0.52572(12) 0.0314(7) Uani 1 1 d . . .
O12 O 0.6883(3) 0.3890(5) 0.54170(12) 0.0331(7) Uani 1 1 d . . .
H2 H 0.450(5) 0.477(9) 0.2794(14) 0.049(18) Uiso 1 1 d D . .

loop_
_atom_site_aniso_label
_atom_site_aniso_U_11
_atom_site_aniso_U_22
_atom_site_aniso_U_33
_atom_site_aniso_U_23
_atom_site_aniso_U_13
_atom_site_aniso_U_12
Re01 0.01776(10) 0.02045(10) 0.01865(9) 0.00012(7) 0.00664(6) 0.00003(8)
S1 0.0275(5) 0.0319(6) 0.0231(5) -0.0048(4) 0.0091(4) -0.0055(5)
O1 0.0383(18) 0.0365(18) 0.0293(16) -0.0001(15) -0.0015(14) -0.0113(17)
O3 0.0304(16) 0.0296(17) 0.0338(16) -0.0067(14) 0.0093(13) -0.0033(15)
F1 0.056(2) 0.057(2) 0.058(2) -0.0075(18) -0.0215(18) 0.0117(18)
C10 0.027(2) 0.030(2) 0.0199(19) -0.0032(17) 0.0142(17) -0.0053(19)
F2 0.082(3) 0.052(2) 0.0369(16) 0.0098(15) 0.0243(17) -0.0088(19)
O2 0.050(2) 0.066(3) 0.050(2) -0.018(2) 0.0345(19) -0.014(2)
O11 0.0357(18) 0.0339(18) 0.0454(19) 0.0059(15) 0.0174(16) -0.0133(16)
C2 0.028(2) 0.036(3) 0.029(2) 0.0061(19) 0.0076(18) 0.004(2)
F3 0.087(3) 0.0299(16) 0.059(2) -0.0080(15) -0.009(2) 0.0111(18)
C44 0.0211(19) 0.033(2) 0.0223(18) 0.0020(18) 0.0069(15) -0.0001(19)
N5 0.0219(17) 0.0263(19) 0.0200(16) -0.0040(14) 0.0070(14) 0.0008(15)
N4 0.0184(16) 0.0234(18) 0.0187(15) 0.0006(13) 0.0077(13) 0.0011(14)
C1 0.043(3) 0.032(3) 0.033(2) -0.005(2) -0.004(2) 0.006(2)
C50 0.029(2) 0.026(2) 0.026(2) -0.0053(17) 0.0058(17) -0.0041(18)
C41 0.0208(19) 0.023(2) 0.026(2) -0.0034(16) 0.0045(16) -0.0053(17)
N1 0.0146(15) 0.0274(18) 0.0255(17) 0.0034(15) 0.0045(13) 0.0040(15)
C4 0.0222(19) 0.027(2) 0.031(2) 0.0025(19) 0.0060(16) 0.000(2)
C5 0.0139(17) 0.021(2) 0.034(2) 0.0054(17) 0.0071(16) 0.0022(16)
C47 0.028(2) 0.035(3) 0.027(2) 0.0004(19) 0.0104(18) 0.002(2)
C11 0.025(2) 0.035(3) 0.028(2) -0.0024(19) 0.0058(17) 0.005(2)
C49 0.039(3) 0.029(2) 0.028(2) -0.0069(19) 0.005(2) -0.003(2)
C43 0.024(2) 0.033(2) 0.032(2) 0.0056(19) 0.0088(18) -0.006(2)
C42 0.030(2) 0.026(2) 0.029(2) -0.0005(18) 0.0012(17) -0.005(2)
C48 0.041(3) 0.028(2) 0.025(2) -0.0078(18) 0.0089(19) 0.007(2)
C46 0.0192(18) 0.028(2) 0.0184(17) 0.0030(16) 0.0072(14) 0.0047(18)
C45 0.0167(18) 0.026(2) 0.0225(18) 0.0007(16) 0.0035(15) 0.0036(17)
N3 0.045(3) 0.057(3) 0.052(3) 0.009(2) 0.000(2) -0.004(3)
C12 0.023(2) 0.029(2) 0.025(2) 0.0057(18) 0.0049(17) -0.0009(19)
O10 0.0302(16) 0.0372(18) 0.0263(15) 0.0053(14) 0.0045(13) 0.0092(16)
O12 0.0405(18) 0.0357(18) 0.0264(15) -0.0076(14) 0.0142(13) 0.0025(16)

loop_
_atom_type_symbol
_atom_type_description
_atom_type_scat_dispersion_real
_atom_type_scat_dispersion_imag
_atom_type_scat_source
C C 0.0181 0.0091 'International Tables Vol C Tables 4.2.6.8 and 6.1.1.4'
H H 0.0000 0.0000 'International Tables Vol C Tables 4.2.6.8 and 6.1.1.4'
N N 0.0311 0.0180 'International Tables Vol C Tables 4.2.6.8 and 6.1.1.4'
O O 0.0492 0.0322 'International Tables Vol C Tables 4.2.6.8 and 6.1.1.4'
F F 0.0727 0.0534 'International Tables Vol C Tables 4.2.6.8 and 6.1.1.4'
S S 0.3331 0.5567 'International Tables Vol C Tables 4.2.6.8 and 6.1.1.4'
Re Re -5.2083 5.8923 'International Tables Vol C Tables 4.2.6.8 and 6.1.1.4'

loop_
_geom_angle_atom_site_label_1
_geom_angle_atom_site_label_2
_geom_angle_atom_site_label_3
_geom_angle
_geom_angle_site_symmetry_1
_geom_angle_site_symmetry_3
_geom_angle_publ_flag
C10 Re01 C11 86.19(19) . . ?
C10 Re01 C12 89.52(18) . . ?
C11 Re01 C12 89.76(19) . . ?
C10 Re01 N4 94.17(15) . . ?
C11 Re01 N4 173.36(16) . . ?
C12 Re01 N4 96.87(16) . . ?
C10 Re01 N5 93.24(15) . . ?
C11 Re01 N5 98.42(17) . . ?
C12 Re01 N5 171.51(16) . . ?
N4 Re01 N5 74.94(13) . . ?
C10 Re01 N1 178.39(15) . . ?
C11 Re01 N1 94.37(17) . . ?
C12 Re01 N1 91.99(16) . . ?
N4 Re01 N1 85.09(13) . . ?
N5 Re01 N1 85.19(13) . . ?
O1 S1 O2 116.0(2) . . ?
O1 S1 O3 114.8(2) . . ?
O2 S1 O3 114.2(2) . . ?
O1 S1 C1 103.0(2) . . ?
O2 S1 C1 104.1(3) . . ?
O3 S1 C1 102.2(2) . . ?
O10 C10 Re01 178.5(4) . . ?
N3 C2 N1 108.4(4) . . ?
N3 C2 H4 125.8 . . ?
N1 C2 H4 125.8 . . ?
C43 C44 C45 119.0(4) . . ?
C43 C44 H13 120.5 . . ?
C45 C44 H13 120.5 . . ?
C50 N5 C46 118.5(4) . . ?
C50 N5 Re01 125.2(3) . . ?
C46 N5 Re01 116.2(3) . . ?
C41 N4 C45 118.4(4) . . ?
C41 N4 Re01 124.5(3) . . ?
C45 N4 Re01 117.0(3) . . ?
F1 C1 F3 108.4(4) . . ?
F1 C1 F2 107.7(5) . . ?
F3 C1 F2 107.1(5) . . ?
F1 C1 S1 111.7(4) . . ?
F3 C1 S1 111.5(4) . . ?
F2 C1 S1 110.3(4) . . ?
N5 C50 C49 122.9(4) . . ?
N5 C50 H7 118.6 . . ?
C49 C50 H7 118.6 . . ?
N4 C41 C42 122.1(4) . . ?
N4 C41 H16 119.0 . . ?
C42 C41 H16 119.0 . . ?
C4 N1 C2 106.3(4) . . ?
C4 N1 Re01 125.6(3) . . ?
C2 N1 Re01 128.1(3) . . ?
N1 C4 C5 110.7(4) . . ?
N1 C4 H5 124.7 . . ?
C5 C4 H5 124.7 . . ?
C4 C5 N3 108.2(4) . . ?
C4 C5 H6 125.9 . . ?
N3 C5 H6 125.9 . . ?
C48 C47 C46 120.1(4) . . ?
C48 C47 H10 120.0 . . ?
C46 C47 H10 120.0 . . ?
O11 C11 Re01 176.4(4) . . ?
C50 C49 C48 118.7(4) . . ?
C50 C49 H8 120.6 . . ?
C48 C49 H8 120.6 . . ?
C42 C43 C44 119.3(4) . . ?
C42 C43 H14 120.3 . . ?
C44 C43 H14 120.3 . . ?
C43 C42 C41 119.4(4) . . ?
C43 C42 H15 120.3 . . ?
C41 C42 H15 120.3 . . ?
C47 C48 C49 119.1(4) . . ?
C47 C48 H9 120.4 . . ?
C49 C48 H9 120.4 . . ?
N5 C46 C47 120.6(4) . . ?
N5 C46 C45 115.7(4) . . ?
C47 C46 C45 123.7(4) . . ?
N4 C45 C44 121.9(4) . . ?
N4 C45 C46 115.5(4) . . ?
C44 C45 C46 122.6(4) . . ?
C5 N3 C2 106.4(4) . . ?
C5 N3 H2 118(4) . . ?
C2 N3 H2 136(4) . . ?
O12 C12 Re01 177.7(4) . . ?

loop_
_geom_bond_atom_site_label_1
_geom_bond_atom_site_label_2
_geom_bond_distance
_geom_bond_site_symmetry_2
_geom_bond_publ_flag
Re01 C10 1.923(5) . ?
Re01 C11 1.929(5) . ?
Re01 C12 1.930(5) . ?
Re01 N4 2.178(3) . ?
Re01 N5 2.184(3) . ?
Re01 N1 2.193(3) . ?
S1 O1 1.428(3) . ?
S1 O2 1.430(4) . ?
S1 O3 1.450(3) . ?
S1 C1 1.819(5) . ?
F1 C1 1.326(6) . ?
C10 O10 1.142(6) . ?
F2 C1 1.335(7) . ?
O11 C11 1.153(6) . ?
C2 N3 1.367(7) . ?
C2 N1 1.374(6) . ?
C2 H4 0.9300 . ?
F3 C1 1.328(6) . ?
C44 C43 1.385(7) . ?
C44 C45 1.386(6) . ?
C44 H13 0.9300 . ?
N5 C50 1.335(6) . ?
N5 C46 1.369(5) . ?
N4 C41 1.343(5) . ?
N4 C45 1.356(5) . ?
C50 C49 1.374(6) . ?
C50 H7 0.9300 . ?
C41 C42 1.390(6) . ?
C41 H16 0.9300 . ?
N1 C4 1.322(6) . ?
C4 C5 1.330(6) . ?
C4 H5 0.9300 . ?
C5 N3 1.357(7) . ?
C5 H6 0.9300 . ?
C47 C48 1.371(7) . ?
C47 C46 1.380(6) . ?
C47 H10 0.9300 . ?
C49 C48 1.381(7) . ?
C49 H8 0.9300 . ?
C43 C42 1.367(7) . ?
C43 H14 0.9300 . ?
C42 H15 0.9300 . ?
C48 H9 0.9300 . ?
C46 C45 1.476(6) . ?
N3 H2 1.02(2) . ?
C12 O12 1.144(6) . ?

loop_
_geom_torsion_atom_site_label_1
_geom_torsion_atom_site_label_2
_geom_torsion_atom_site_label_3
_geom_torsion_atom_site_label_4
_geom_torsion
_geom_torsion_site_symmetry_1
_geom_torsion_site_symmetry_2
_geom_torsion_site_symmetry_3
_geom_torsion_site_symmetry_4
_geom_torsion_publ_flag
C10 Re01 N5 C50 90.8(4) . . . . ?
C11 Re01 N5 C50 4.1(4) . . . . ?
N4 Re01 N5 C50 -175.8(4) . . . . ?
N1 Re01 N5 C50 -89.6(4) . . . . ?
C10 Re01 N5 C46 -86.6(3) . . . . ?
C11 Re01 N5 C46 -173.2(3) . . . . ?
N4 Re01 N5 C46 6.9(3) . . . . ?
N1 Re01 N5 C46 93.1(3) . . . . ?
C10 Re01 N4 C41 -90.2(3) . . . . ?
C12 Re01 N4 C41 -0.2(3) . . . . ?
N5 Re01 N4 C41 177.5(4) . . . . ?
N1 Re01 N4 C41 91.2(3) . . . . ?
C10 Re01 N4 C45 85.9(3) . . . . ?
C12 Re01 N4 C45 175.9(3) . . . . ?
N5 Re01 N4 C45 -6.3(3) . . . . ?
N1 Re01 N4 C45 -92.7(3) . . . . ?
O1 S1 C1 F1 -176.4(4) . . . . ?
O2 S1 C1 F1 -54.9(4) . . . . ?
O3 S1 C1 F1 64.3(4) . . . . ?
O1 S1 C1 F3 -55.0(5) . . . . ?
O2 S1 C1 F3 66.6(5) . . . . ?
O3 S1 C1 F3 -174.3(4) . . . . ?
O1 S1 C1 F2 63.9(4) . . . . ?
O2 S1 C1 F2 -174.6(4) . . . . ?
O3 S1 C1 F2 -55.5(4) . . . . ?
C46 N5 C50 C49 0.9(7) . . . . ?
Re01 N5 C50 C49 -176.4(4) . . . . ?
C45 N4 C41 C42 -1.1(6) . . . . ?
Re01 N4 C41 C42 175.0(3) . . . . ?
N3 C2 N1 C4 0.0(6) . . . . ?
N3 C2 N1 Re01 179.0(3) . . . . ?
C11 Re01 N1 C4 62.1(4) . . . . ?
C12 Re01 N1 C4 -27.8(4) . . . . ?
N4 Re01 N1 C4 -124.5(4) . . . . ?
N5 Re01 N1 C4 160.2(4) . . . . ?
C11 Re01 N1 C2 -116.8(4) . . . . ?
C12 Re01 N1 C2 153.3(4) . . . . ?
N4 Re01 N1 C2 56.6(4) . . . . ?
N5 Re01 N1 C2 -18.7(4) . . . . ?
C2 N1 C4 C5 -0.8(5) . . . . ?
Re01 N1 C4 C5 -179.9(3) . . . . ?
N1 C4 C5 N3 1.3(6) . . . . ?
N5 C50 C49 C48 1.4(7) . . . . ?
C45 C44 C43 C42 -1.8(7) . . . . ?
C44 C43 C42 C41 1.2(7) . . . . ?
N4 C41 C42 C43 0.3(7) . . . . ?
C46 C47 C48 C49 0.4(7) . . . . ?
C50 C49 C48 C47 -2.1(7) . . . . ?
C50 N5 C46 C47 -2.6(6) . . . . ?
Re01 N5 C46 C47 174.9(3) . . . . ?
C50 N5 C46 C45 175.8(4) . . . . ?
Re01 N5 C46 C45 -6.6(4) . . . . ?
C48 C47 C46 N5 1.9(7) . . . . ?
C48 C47 C46 C45 -176.4(4) . . . . ?
C41 N4 C45 C44 0.4(6) . . . . ?
Re01 N4 C45 C44 -176.0(3) . . . . ?
C41 N4 C45 C46 -178.6(4) . . . . ?
Re01 N4 C45 C46 5.0(4) . . . . ?
C43 C44 C45 N4 1.0(6) . . . . ?
C43 C44 C45 C46 180.0(4) . . . . ?
N5 C46 C45 N4 1.1(5) . . . . ?
C47 C46 C45 N4 179.5(4) . . . . ?
N5 C46 C45 C44 -177.9(4) . . . . ?
C47 C46 C45 C44 0.5(6) . . . . ?
C4 C5 N3 C2 -1.2(6) . . . . ?
N1 C2 N3 C5 0.8(6) . . . . ?
